data_7203720
loop_
_publ_author_name
'Rajesh Koner'
'Malabika Nayak'
'George Ferguson'
'John N. Low'
'Christopher Glidewell'
'Phalguni Misra'
'Sasankasekhar Mohanta'

_publ_section_title
;
 Strongly hydrogen bonded interlocked infinite double helices in a
 crown ether based gadolinium(iii) hexacyanoferrate(iii) supramolecule
;
_journal_issue 19
_journal_name_full CrystEngComm
_journal_page_first 129
_journal_paper_doi 10.1039/b418173e
_journal_volume 7
_journal_year 2005
_chemical_compound_source 'Synthesised by authors, see text'
_chemical_formula_moiety 'C12 H30 Gd O9, C6 Fe N6, 2(H2 O)'
_chemical_formula_sum 'C18 H34 Fe Gd N6 O11'
_chemical_formula_weight 723.61
_chemical_name_common
;(Trisaqua(18-crown-6)gadolinium(iii)) hexacyanoferrate(iii)
dihydrate
;
_chemical_name_systematic
;
[Trisaqua(18-crown-6)gadolinium(III)] hexacyanoferrate(III)
dihydrate
;
_space_group_IT_number 2
_symmetry_cell_setting triclinic
_symmetry_space_group_name_Hall '-P 1'
_symmetry_space_group_name_H-M 'P -1'
_atom_sites_solution_hydrogens geom
_atom_sites_solution_primary direct
_atom_sites_solution_secondary difmap
_cell_angle_alpha 67.8170(9)
_cell_angle_beta 70.6090(10)
_cell_angle_gamma 65.7330(10)
_cell_formula_units_Z 2
_cell_length_a 10.9119(2)
_cell_length_b 11.0748(2)
_cell_length_c 14.0183(3)
_cell_measurement_reflns_used 6412
_cell_measurement_temperature 150(1)
_cell_measurement_theta_max 27.51
_cell_measurement_theta_min 3.10
_cell_volume 1398.34(5)
_computing_cell_refinement 'DENZO (Otwinowski & Minor, 1997) & COLLECT'
_computing_data_collection 'COLLECT (Hooft, 1999)'
_computing_data_reduction 'DENZO & COLLECT '
_computing_molecular_graphics 'PLATON (Spek, 2003)'
_computing_publication_material 'SHELXL-97 and PRPKAPPA (Ferguson, 1999)'
_computing_structure_refinement 'OSCAIL  and SHELXL-97 (Sheldrick, 1997)'
_computing_structure_solution 'OSCAIL (McArdle, 2003) and SHELXS-97 (Sheldrick, 1997)'
_diffrn_ambient_temperature 150(1)
_diffrn_measured_fraction_theta_full 0.994
_diffrn_measured_fraction_theta_max 0.994
_diffrn_measurement_device_type Kappa-CCD
_diffrn_radiation_monochromator graphite
_diffrn_radiation_source 'fine-focus sealed X-ray tube'
_diffrn_radiation_type 'Mo K\a'
_diffrn_radiation_wavelength 0.71073
_diffrn_reflns_av_R_equivalents 0.0263
_diffrn_reflns_av_sigmaI/netI 0.0256
_diffrn_reflns_limit_h_max 14
_diffrn_reflns_limit_h_min -14
_diffrn_reflns_limit_k_max 14
_diffrn_reflns_limit_k_min -14
_diffrn_reflns_limit_l_max 17
_diffrn_reflns_limit_l_min -18
_diffrn_reflns_number 28962
_diffrn_reflns_theta_full 27.51
_diffrn_reflns_theta_max 27.51
_diffrn_reflns_theta_min 3.10
_diffrn_standards_decay_% 0
_exptl_absorpt_coefficient_mu 2.931
_exptl_absorpt_correction_T_max 0.625
_exptl_absorpt_correction_T_min 0.568
_exptl_absorpt_correction_type multi-scan
_exptl_absorpt_process_details 'SADABS  (Sheldrick, 2003)'
_exptl_crystal_colour yellow
_exptl_crystal_density_diffrn 1.719
_exptl_crystal_density_method 'not measured'
_exptl_crystal_description block
_exptl_crystal_F_000 724
_exptl_crystal_size_max 0.20
_exptl_crystal_size_mid 0.20
_exptl_crystal_size_min 0.16
_refine_diff_density_max 0.744
_refine_diff_density_min -1.418
_refine_ls_extinction_method none
_refine_ls_goodness_of_fit_ref 1.201
_refine_ls_hydrogen_treatment constr
_refine_ls_matrix_type full
_refine_ls_number_parameters 347
_refine_ls_number_reflns 6412
_refine_ls_number_restraints 0
_refine_ls_restrained_S_all 1.201
_refine_ls_R_factor_all 0.0241
_refine_ls_R_factor_gt 0.0217
_refine_ls_shift/su_max 0.001
_refine_ls_shift/su_mean 0.000
_refine_ls_structure_factor_coef Fsqd
_refine_ls_weighting_details 'w=1/[\s^2^(Fo^2^)+(0.0354P)^2^+0.7903P] where P=(Fo^2^+2Fc^2^)/3'
_refine_ls_weighting_scheme calc
_refine_ls_wR_factor_gt 0.0653
_refine_ls_wR_factor_ref 0.0666
_reflns_number_gt 6067
_reflns_number_total 6412
_reflns_threshold_expression I>2\s(I)
_cod_data_source_file b418173e.txt
_cod_data_source_block GdCrown
_cod_depositor_comments
;
The following automatic conversions were performed:
'_exptl_absorpt_correction_type' value 'Multi-scan' changed to
'multi-scan' according to
'/home/saulius/struct/CIF-dictionaries/cif_core.dic' dictionary named
'cif_core.dic' version 2.4.1 from 2010-06-29.

Automatic conversion script
Id: cif_fix_enum 1527 2010-12-29 10:47:43Z saulius 
;
_cod_database_code 7203720

loop_
_symmetry_equiv_pos_as_xyz
'x, y, z'
'-x, -y, -z'

loop_
_atom_site_label
_atom_site_type_symbol
_atom_site_fract_x
_atom_site_fract_y
_atom_site_fract_z
_atom_site_U_iso_or_equiv
_atom_site_adp_type
_atom_site_occupancy
_atom_site_symmetry_multiplicity
_atom_site_calc_flag
_atom_site_refinement_flags
_atom_site_disorder_assembly
_atom_site_disorder_group
Gd1 Gd 0.204902(10) 0.728302(11) 0.276932(8) 0.01069(5) Uani 1 1 d . A 1
O1 O 0.05936(18) 0.56593(18) 0.36677(14) 0.0166(4) Uani 0.809(7) 1 d P A 1
C2 C 0.0936(4) 0.4524(3) 0.3226(3) 0.0225(9) Uani 0.809(7) 1 d P A 1
C3 C 0.2411(3) 0.3967(3) 0.2901(2) 0.0245(6) Uani 0.809(7) 1 d P A 1
O4 O 0.2896(2) 0.5096(2) 0.22788(17) 0.0250(4) Uani 0.809(7) 1 d P A 1
C5 C 0.4205(3) 0.4775(3) 0.1565(2) 0.0238(6) Uani 1 1 d . A 1
C6 C 0.5216(3) 0.4980(3) 0.1933(2) 0.0227(6) Uani 1 1 d . A 1
O7 O 0.46187(18) 0.63706(18) 0.20295(14) 0.0166(4) Uani 1 1 d . A 1
C8 C 0.5472(3) 0.6715(3) 0.2406(2) 0.0231(6) Uani 1 1 d . A 1
C9 C 0.4938(3) 0.8240(3) 0.2192(3) 0.0245(6) Uani 1 1 d . A 1
O10 O 0.34675(18) 0.86615(18) 0.26190(16) 0.0193(4) Uani 1 1 d . A 1
C11 C 0.2947(3) 1.0155(3) 0.2305(3) 0.0283(7) Uani 1 1 d . A 1
C12 C 0.1423(3) 1.0614(3) 0.2650(3) 0.0243(6) Uani 1 1 d . A 1
O13 O 0.09624(18) 0.98875(18) 0.22488(14) 0.0162(4) Uani 1 1 d . A 1
C14 C -0.0483(3) 1.0504(3) 0.2236(2) 0.0205(5) Uani 1 1 d . A 1
C15 C -0.0808(3) 0.9606(3) 0.1845(2) 0.0201(5) Uani 1 1 d . A 1
O16 O -0.03230(18) 0.82115(18) 0.25050(15) 0.0177(4) Uani 0.809(7) 1 d P A 1
C17 C -0.1286(3) 0.7475(3) 0.2937(2) 0.0251(6) Uani 0.809(7) 1 d P A 1
C18 C -0.0840(3) 0.6335(4) 0.3893(3) 0.0211(9) Uani 0.809(7) 1 d P A 1
O19 O 0.22934(18) 0.79420(19) 0.09632(14) 0.0181(4) Uani 1 1 d . A 1
O20 O 0.31444(18) 0.57305(18) 0.41997(14) 0.0182(4) Uani 1 1 d . A 1
O21 O 0.08058(18) 0.79868(18) 0.43337(14) 0.0167(4) Uani 1 1 d . A 1
Fe2 Fe 0.0000 0.5000 0.0000 0.01121(10) Uani 1 2 d S . .
N21 N 0.0607(3) 0.7278(3) 0.0342(2) 0.0266(5) Uani 1 1 d . . .
N22 N 0.1343(2) 0.5973(2) -0.23416(18) 0.0218(5) Uani 1 1 d . . .
N23 N 0.2913(3) 0.3122(3) 0.0384(2) 0.0310(6) Uani 1 1 d . . .
C21 C 0.0346(3) 0.6449(3) 0.0228(2) 0.0189(5) Uani 1 1 d . . .
C22 C 0.0830(3) 0.5605(3) -0.1471(2) 0.0153(5) Uani 1 1 d . . .
C23 C 0.1821(3) 0.3797(3) 0.0253(2) 0.0191(5) Uani 1 1 d . . .
Fe3 Fe 0.5000 0.0000 0.5000 0.01127(10) Uani 1 2 d S . .
N31 N 0.4319(2) -0.1005(3) 0.74356(18) 0.0233(5) Uani 1 1 d . . .
N32 N 0.1935(2) 0.0813(3) 0.49762(19) 0.0232(5) Uani 1 1 d . . .
N33 N 0.4493(3) 0.2973(2) 0.4950(2) 0.0249(5) Uani 1 1 d . . .
C31 C 0.4560(2) -0.0623(3) 0.6529(2) 0.0161(5) Uani 1 1 d . . .
C32 C 0.3084(3) 0.0504(3) 0.4974(2) 0.0156(5) Uani 1 1 d . . .
C33 C 0.4676(3) 0.1855(3) 0.4999(2) 0.0162(5) Uani 1 1 d . . .
O41 O 0.2518(2) 0.7038(2) 0.56477(14) 0.0217(4) Uani 1 1 d . . .
O42 O 0.4347(2) 0.8575(2) -0.04475(15) 0.0282(5) Uani 1 1 d . . .
O16A O -0.03230(18) 0.82115(18) 0.25050(15) 0.0177(4) Uani 0.191(7) 1 d P A 2
C17A C -0.1286(3) 0.7475(3) 0.2937(2) 0.0251(6) Uani 0.191(7) 1 d P A 2
C18A C -0.0700(13) 0.6168(13) 0.3258(12) 0.015(3) Uiso 0.191(7) 1 d P A 2
O1A O 0.05936(18) 0.56593(18) 0.36677(14) 0.0166(4) Uani 0.191(7) 1 d P A 2
C2A C 0.1239(14) 0.4298(14) 0.3853(11) 0.016(3) Uiso 0.191(7) 1 d P A 2
C3A C 0.2411(3) 0.3967(3) 0.2901(2) 0.0245(6) Uani 0.191(7) 1 d P A 2
O4A O 0.2896(2) 0.5096(2) 0.22788(17) 0.0250(4) Uani 0.191(7) 1 d P A 2
H2A H 0.0577 0.3792 0.3762 0.027 Uiso 0.809(7) 1 calc PR A 1
H2B H 0.0503 0.4866 0.2613 0.027 Uiso 0.809(7) 1 calc PR A 1
H3A H 0.2835 0.3460 0.3525 0.029 Uiso 0.809(7) 1 calc PR A 1
H3B H 0.2650 0.3322 0.2484 0.029 Uiso 0.809(7) 1 calc PR A 1
H5A H 0.4127 0.5386 0.0844 0.029 Uiso 1 1 calc R A 1
H5B H 0.4511 0.3807 0.1549 0.029 Uiso 1 1 calc R A 1
H6A H 0.5375 0.4304 0.2621 0.027 Uiso 1 1 calc R A 1
H6B H 0.6104 0.4866 0.1418 0.027 Uiso 1 1 calc R A 1
H8A H 0.6442 0.6410 0.2032 0.028 Uiso 1 1 calc R A 1
H8B H 0.5420 0.6263 0.3171 0.028 Uiso 1 1 calc R A 1
H9A H 0.5401 0.8530 0.2525 0.029 Uiso 1 1 calc R A 1
H9B H 0.5123 0.8683 0.1424 0.029 Uiso 1 1 calc R A 1
H11A H 0.3210 1.0510 0.1531 0.034 Uiso 1 1 calc R A 1
H11B H 0.3345 1.0518 0.2634 0.034 Uiso 1 1 calc R A 1
H12A H 0.1149 1.0379 0.3428 0.029 Uiso 1 1 calc R A 1
H12B H 0.1026 1.1624 0.2358 0.029 Uiso 1 1 calc R A 1
H14A H -0.0682 1.1456 0.1760 0.025 Uiso 1 1 calc R A 1
H14B H -0.1036 1.0535 0.2952 0.025 Uiso 1 1 calc R A 1
H15A H -0.1811 0.9900 0.1899 0.024 Uiso 1 1 calc R A 1
H15B H -0.0339 0.9664 0.1099 0.024 Uiso 1 1 calc R A 1
H17A H -0.1294 0.7083 0.2411 0.030 Uiso 0.809(7) 1 calc PR A 1
H17B H -0.2223 0.8102 0.3139 0.030 Uiso 0.809(7) 1 calc PR A 1
H18A H -0.1083 0.6727 0.4486 0.025 Uiso 0.809(7) 1 calc PR A 1
H18B H -0.1328 0.5662 0.4107 0.025 Uiso 0.809(7) 1 calc PR A 1
H19A H 0.1781 0.7774 0.0696 0.047(4) Uiso 1 1 d R A 1
H19B H 0.2945 0.8073 0.0474 0.047(4) Uiso 1 1 d R A 1
H20A H 0.3069 0.6018 0.4729 0.047(4) Uiso 1 1 d R A 1
H20B H 0.3660 0.4862 0.4352 0.047(4) Uiso 1 1 d R A 1
H21A H 0.1173 0.7874 0.4837 0.047(4) Uiso 1 1 d R A 1
H21B H -0.0053 0.8451 0.4531 0.047(4) Uiso 1 1 d R A 1
H41A H 0.2202 0.6753 0.6278 0.047(4) Uiso 1 1 d R . .
H41B H 0.3098 0.7326 0.5623 0.047(4) Uiso 1 1 d R . .
H42A H 0.4293 0.8701 -0.1063 0.047(4) Uiso 1 1 d R . .
H42B H 0.5090 0.7976 -0.0423 0.047(4) Uiso 1 1 d R . .
H17C H -0.1965 0.7804 0.3534 0.030 Uiso 0.191(7) 1 calc PR A 2
H17D H -0.1788 0.7674 0.2394 0.030 Uiso 0.191(7) 1 calc PR A 2
H18C H -0.0478 0.5780 0.2667 0.018 Uiso 0.191(7) 1 calc PR A 2
H18D H -0.1379 0.5777 0.3824 0.018 Uiso 0.191(7) 1 calc PR A 2
H2A1 H 0.0573 0.3830 0.3985 0.019 Uiso 0.191(7) 1 calc PR A 2
H2A2 H 0.1626 0.3945 0.4490 0.019 Uiso 0.191(7) 1 calc PR A 2
H3A1 H 0.3184 0.3163 0.3161 0.029 Uiso 0.191(7) 1 calc PR A 2
H3A2 H 0.2073 0.3712 0.2454 0.029 Uiso 0.191(7) 1 calc PR A 2

loop_
_atom_site_aniso_label
_atom_site_aniso_U_11
_atom_site_aniso_U_22
_atom_site_aniso_U_33
_atom_site_aniso_U_23
_atom_site_aniso_U_13
_atom_site_aniso_U_12
Gd1 0.00967(7) 0.01121(7) 0.01031(8) -0.00222(5) -0.00151(5) -0.00375(5)
O1 0.0173(9) 0.0177(9) 0.0167(9) -0.0022(7) -0.0040(7) -0.0097(7)
C2 0.0263(19) 0.0172(17) 0.028(2) -0.0039(14) -0.0072(15) -0.0117(14)
C3 0.0349(16) 0.0137(13) 0.0236(15) -0.0050(11) -0.0019(12) -0.0102(12)
O4 0.0208(10) 0.0199(10) 0.0358(12) -0.0156(9) 0.0060(9) -0.0102(8)
C5 0.0205(14) 0.0225(14) 0.0278(15) -0.0163(12) 0.0027(11) -0.0041(11)
C6 0.0190(13) 0.0174(13) 0.0272(15) -0.0099(11) -0.0011(11) -0.0012(11)
O7 0.0124(8) 0.0174(9) 0.0195(9) -0.0068(7) -0.0029(7) -0.0034(7)
C8 0.0135(13) 0.0285(15) 0.0302(16) -0.0124(12) -0.0035(11) -0.0068(11)
C9 0.0159(13) 0.0253(15) 0.0354(17) -0.0125(13) -0.0005(11) -0.0099(11)
O10 0.0112(8) 0.0150(9) 0.0323(11) -0.0075(8) -0.0034(8) -0.0051(7)
C11 0.0253(15) 0.0160(14) 0.045(2) -0.0046(13) -0.0097(14) -0.0099(12)
C12 0.0280(15) 0.0133(13) 0.0344(17) -0.0068(12) -0.0103(13) -0.0062(11)
O13 0.0153(9) 0.0142(9) 0.0189(9) -0.0050(7) -0.0049(7) -0.0033(7)
C14 0.0171(13) 0.0174(13) 0.0209(14) -0.0038(11) -0.0046(10) -0.0008(10)
C15 0.0155(12) 0.0198(13) 0.0201(14) -0.0015(11) -0.0085(10) -0.0012(10)
O16 0.0122(8) 0.0160(9) 0.0239(10) -0.0011(7) -0.0068(7) -0.0055(7)
C17 0.0138(13) 0.0323(16) 0.0254(15) 0.0018(12) -0.0044(11) -0.0126(12)
C18 0.0166(16) 0.0255(18) 0.0193(19) -0.0026(14) -0.0013(13) -0.0103(14)
O19 0.0162(9) 0.0286(10) 0.0104(9) -0.0039(7) -0.0006(7) -0.0113(8)
O20 0.0207(9) 0.0139(9) 0.0163(9) -0.0024(7) -0.0082(7) -0.0004(7)
O21 0.0115(8) 0.0226(9) 0.0141(9) -0.0080(7) -0.0027(7) -0.0011(7)
Fe2 0.0103(2) 0.0134(2) 0.0099(2) -0.00108(19) -0.00268(18) -0.00532(19)
N21 0.0382(15) 0.0275(13) 0.0227(13) -0.0056(10) -0.0088(11) -0.0184(11)
N22 0.0219(12) 0.0260(12) 0.0163(12) -0.0033(10) -0.0011(9) -0.0112(10)
N23 0.0181(12) 0.0275(13) 0.0365(15) 0.0023(11) -0.0095(11) -0.0044(10)
C21 0.0190(13) 0.0220(13) 0.0137(13) -0.0004(10) -0.0042(10) -0.0085(11)
C22 0.0124(11) 0.0159(12) 0.0199(14) -0.0042(10) -0.0061(10) -0.0054(9)
C23 0.0179(13) 0.0191(13) 0.0182(13) 0.0014(10) -0.0042(10) -0.0097(11)
Fe3 0.0078(2) 0.0106(2) 0.0121(2) -0.00177(19) -0.00167(18) -0.00160(18)
N31 0.0195(11) 0.0296(13) 0.0155(12) -0.0032(10) -0.0030(9) -0.0062(10)
N32 0.0132(12) 0.0322(13) 0.0217(13) -0.0092(10) -0.0018(9) -0.0051(10)
N33 0.0258(13) 0.0170(12) 0.0294(14) -0.0038(10) -0.0085(10) -0.0050(10)
C31 0.0095(11) 0.0151(12) 0.0210(15) -0.0058(10) -0.0017(10) -0.0020(9)
C32 0.0184(13) 0.0147(12) 0.0116(12) -0.0035(10) 0.0002(9) -0.0061(10)
C33 0.0135(12) 0.0156(12) 0.0150(13) -0.0007(10) -0.0032(9) -0.0036(10)
O41 0.0237(10) 0.0339(11) 0.0121(9) -0.0048(8) -0.0023(7) -0.0164(9)
O42 0.0162(10) 0.0437(13) 0.0148(10) -0.0016(9) -0.0023(8) -0.0070(9)
O16A 0.0122(8) 0.0160(9) 0.0239(10) -0.0011(7) -0.0068(7) -0.0055(7)
C17A 0.0138(13) 0.0323(16) 0.0254(15) 0.0018(12) -0.0044(11) -0.0126(12)
O1A 0.0173(9) 0.0177(9) 0.0167(9) -0.0022(7) -0.0040(7) -0.0097(7)
C3A 0.0349(16) 0.0137(13) 0.0236(15) -0.0050(11) -0.0019(12) -0.0102(12)
O4A 0.0208(10) 0.0199(10) 0.0358(12) -0.0156(9) 0.0060(9) -0.0102(8)

loop_
_atom_type_symbol
_atom_type_description
_atom_type_scat_dispersion_real
_atom_type_scat_dispersion_imag
_atom_type_scat_source
C C 0.0033 0.0016 'International Tables Vol C Tables 4.2.6.8 and 6.1.1.4'
H H 0.0000 0.0000 'International Tables Vol C Tables 4.2.6.8 and 6.1.1.4'
Fe Fe 0.3463 0.8444 'International Tables Vol C Tables 4.2.6.8 and 6.1.1.4'
Gd Gd -0.1653 3.9035 'International Tables Vol C Tables 4.2.6.8 and 6.1.1.4'
N N 0.0061 0.0033 'International Tables Vol C Tables 4.2.6.8 and 6.1.1.4'
O O 0.0106 0.0060 'International Tables Vol C Tables 4.2.6.8 and 6.1.1.4'

loop_
_geom_angle_atom_site_label_1
_geom_angle_atom_site_label_2
_geom_angle_atom_site_label_3
_geom_angle
_geom_angle_site_symmetry_1
_geom_angle_site_symmetry_3
_geom_angle_publ_flag
O19 Gd1 O20 144.23(6) . . y
O20 Gd1 O21 70.43(6) . . y
O21 Gd1 O19 144.22(6) . . y
O1 Gd1 O10 158.05(6) . . y
O10 Gd1 O19 91.44(6) . . y
O19 Gd1 O1 110.50(6) . . y
O19 Gd1 O16 75.81(6) . . no
O21 Gd1 O16 78.99(6) . . no
O20 Gd1 O16 134.53(6) . . no
O19 Gd1 O4 74.66(7) . . no
O21 Gd1 O4 135.37(7) . . no
O20 Gd1 O4 80.28(7) . . no
O16 Gd1 O4 100.47(6) . . no
O21 Gd1 O10 83.30(6) . . no
O20 Gd1 O10 83.29(6) . . no
O16 Gd1 O10 126.18(6) . . no
O4 Gd1 O10 126.54(6) . . no
O19 Gd1 O13 74.44(6) . . no
O21 Gd1 O13 71.64(6) . . no
O20 Gd1 O13 131.41(6) . . no
O16 Gd1 O13 63.12(6) . . no
O4 Gd1 O13 147.81(7) . . no
O10 Gd1 O13 63.09(6) . . no
O19 Gd1 O7 74.24(6) . . no
O21 Gd1 O7 131.57(6) . . no
O20 Gd1 O7 71.85(6) . . no
O16 Gd1 O7 148.89(6) . . no
O4 Gd1 O7 63.48(6) . . no
O10 Gd1 O7 63.06(6) . . no
O13 Gd1 O7 115.56(6) . . no
O21 Gd1 O1 79.08(6) . . no
O20 Gd1 O1 78.56(6) . . no
O16 Gd1 O1 62.91(6) . . no
O4 Gd1 O1 62.29(6) . . no
O13 Gd1 O1 122.08(6) . . no
O7 Gd1 O1 121.29(6) . . no
C18 O1 C2 111.6(2) . . no
C18 O1 Gd1 114.73(17) . . no
C2 O1 Gd1 117.34(17) . . no
C3 C2 O1 109.4(3) . . no
C3 C2 H2A 109.8 . . no
O1 C2 H2A 109.8 . . no
C3 C2 H2B 109.8 . . no
O1 C2 H2B 109.8 . . no
H2A C2 H2B 108.2 . . no
O4 C3 C2 107.4(2) . . no
O4 C3 H3A 110.2 . . no
C2 C3 H3A 110.2 . . no
O4 C3 H3B 110.2 . . no
C2 C3 H3B 110.2 . . no
H3A C3 H3B 108.5 . . no
C3 O4 C5 116.0(2) . . no
C3 O4 Gd1 122.65(16) . . no
C5 O4 Gd1 118.11(15) . . no
O4 C5 C6 108.4(2) . . no
O4 C5 H5A 110.0 . . no
C6 C5 H5A 110.0 . . no
O4 C5 H5B 110.0 . . no
C6 C5 H5B 110.0 . . no
H5A C5 H5B 108.4 . . no
O7 C6 C5 105.9(2) . . no
O7 C6 H6A 110.6 . . no
C5 C6 H6A 110.6 . . no
O7 C6 H6B 110.6 . . no
C5 C6 H6B 110.6 . . no
H6A C6 H6B 108.7 . . no
C8 O7 C6 112.5(2) . . no
C8 O7 Gd1 115.09(15) . . no
C6 O7 Gd1 118.95(15) . . no
O7 C8 C9 106.2(2) . . no
O7 C8 H8A 110.5 . . no
C9 C8 H8A 110.5 . . no
O7 C8 H8B 110.5 . . no
C9 C8 H8B 110.5 . . no
H8A C8 H8B 108.7 . . no
O10 C9 C8 108.7(2) . . no
O10 C9 H9A 109.9 . . no
C8 C9 H9A 109.9 . . no
O10 C9 H9B 109.9 . . no
C8 C9 H9B 109.9 . . no
H9A C9 H9B 108.3 . . no
C11 O10 C9 107.7(2) . . no
C11 O10 Gd1 120.96(15) . . no
C9 O10 Gd1 121.16(15) . . no
O10 C11 C12 108.8(2) . . no
O10 C11 H11A 109.9 . . no
C12 C11 H11A 109.9 . . no
O10 C11 H11B 109.9 . . no
C12 C11 H11B 109.9 . . no
H11A C11 H11B 108.3 . . no
O13 C12 C11 105.5(2) . . no
O13 C12 H12A 110.6 . . no
C11 C12 H12A 110.6 . . no
O13 C12 H12B 110.6 . . no
C11 C12 H12B 110.6 . . no
H12A C12 H12B 108.8 . . no
C12 O13 C14 112.4(2) . . no
C12 O13 Gd1 115.37(15) . . no
C14 O13 Gd1 120.06(14) . . no
O13 C14 C15 105.9(2) . . no
O13 C14 H14A 110.6 . . no
C15 C14 H14A 110.6 . . no
O13 C14 H14B 110.6 . . no
C15 C14 H14B 110.6 . . no
H14A C14 H14B 108.7 . . no
O16 C15 C14 106.5(2) . . no
O16 C15 H15A 110.4 . . no
C14 C15 H15A 110.4 . . no
O16 C15 H15B 110.4 . . no
C14 C15 H15B 110.4 . . no
H15A C15 H15B 108.6 . . no
C17 O16 C15 115.7(2) . . no
C17 O16 Gd1 125.41(15) . . no
C15 O16 Gd1 118.87(14) . . no
O16 C17 C18 107.3(2) . . no
O16 C17 H17A 110.3 . . no
C18 C17 H17A 110.3 . . no
O16 C17 H17B 110.3 . . no
C18 C17 H17B 110.3 . . no
H17A C17 H17B 108.5 . . no
O1 C18 C17 110.3(3) . . no
O1 C18 H18A 109.6 . . no
C17 C18 H18A 109.6 . . no
O1 C18 H18B 109.6 . . no
C17 C18 H18B 109.6 . . no
H18A C18 H18B 108.1 . . no
Gd1 O19 H19A 119.3 . . no
Gd1 O19 H19B 131.9 . . no
H19A O19 H19B 105.2 . . no
Gd1 O20 H20A 120.1 . . no
Gd1 O20 H20B 134.9 . . no
H20A O20 H20B 105.0 . . no
Gd1 O21 H21A 124.8 . . no
Gd1 O21 H21B 132.0 . . no
H21A O21 H21B 103.0 . . no
C22 Fe2 C22 180 . 2_565 no
C22 Fe2 C23 91.52(11) . 2_565 no
C22 Fe2 C23 88.48(11) 2_565 2_565 no
C22 Fe2 C23 88.48(11) . . no
C22 Fe2 C23 91.52(11) 2_565 . no
C23 Fe2 C23 180 2_565 . no
C22 Fe2 C21 91.93(10) . 2_565 no
C22 Fe2 C21 88.07(10) 2_565 2_565 no
C23 Fe2 C21 87.91(11) 2_565 2_565 no
C23 Fe2 C21 92.09(11) . 2_565 no
C22 Fe2 C21 88.07(10) . . no
C22 Fe2 C21 91.93(10) 2_565 . no
C23 Fe2 C21 92.09(11) 2_565 . no
C23 Fe2 C21 87.91(11) . . no
C21 Fe2 C21 180 2_565 . no
N21 C21 Fe2 177.0(3) . . no
N22 C22 Fe2 178.5(2) . . no
N23 C23 Fe2 177.7(3) . . no
C33 Fe3 C33 180 . 2_656 no
C33 Fe3 C32 89.73(10) . . no
C33 Fe3 C32 90.27(10) 2_656 . no
C33 Fe3 C32 90.27(10) . 2_656 no
C33 Fe3 C32 89.73(10) 2_656 2_656 no
C32 Fe3 C32 180 . 2_656 no
C33 Fe3 C31 87.82(11) . 2_656 no
C33 Fe3 C31 92.18(11) 2_656 2_656 no
C32 Fe3 C31 90.05(10) . 2_656 no
C32 Fe3 C31 89.95(10) 2_656 2_656 no
C33 Fe3 C31 92.18(11) . . no
C33 Fe3 C31 87.82(11) 2_656 . no
C32 Fe3 C31 89.95(10) . . no
C32 Fe3 C31 90.05(10) 2_656 . no
C31 Fe3 C31 180 2_656 . no
N31 C31 Fe3 178.9(2) . . no
N32 C32 Fe3 178.7(2) . . no
N33 C33 Fe3 176.9(2) . . no
H41A O41 H41B 105.5 . . no
H42A O42 H42B 100.4 . . no
H18C C18A H18D 107.1 . . no
H2A1 C2A H2A2 108.1 . . no

loop_
_geom_bond_atom_site_label_1
_geom_bond_atom_site_label_2
_geom_bond_distance
_geom_bond_site_symmetry_2
_geom_bond_publ_flag
Gd1 O1 2.5790(17) . y
Gd1 O4 2.4882(19) . y
Gd1 O7 2.5476(17) . y
Gd1 O10 2.5007(17) . y
Gd1 O13 2.5361(17) . y
Gd1 O16 2.4608(17) . y
Gd1 O19 2.3088(17) . y
Gd1 O20 2.3884(17) . y
Gd1 O21 2.3881(17) . y
O1 C18 1.412(4) . no
O1 C2 1.467(4) . no
C2 C3 1.445(5) . no
C2 H2A 0.99 . no
C2 H2B 0.99 . no
C3 O4 1.421(3) . no
C3 H3A 0.99 . no
C3 H3B 0.99 . no
O4 C5 1.439(3) . no
C5 C6 1.485(4) . no
C5 H5A 0.99 . no
C5 H5B 0.99 . no
C6 O7 1.446(3) . no
C6 H6A 0.99 . no
C6 H6B 0.99 . no
O7 C8 1.436(3) . no
C8 C9 1.485(4) . no
C8 H8A 0.99 . no
C8 H8B 0.99 . no
C9 O10 1.452(3) . no
C9 H9A 0.99 . no
C9 H9B 0.99 . no
O10 C11 1.447(3) . no
C11 C12 1.488(4) . no
C11 H11A 0.99 . no
C11 H11B 0.99 . no
C12 O13 1.442(3) . no
C12 H12A 0.99 . no
C12 H12B 0.99 . no
O13 C14 1.442(3) . no
C14 C15 1.498(4) . no
C14 H14A 0.99 . no
C14 H14B 0.99 . no
C15 O16 1.448(3) . no
C15 H15A 0.99 . no
C15 H15B 0.99 . no
O16 C17 1.430(3) . no
C17 C18 1.510(4) . no
C17 H17A 0.99 . no
C17 H17B 0.99 . no
C18 H18A 0.99 . no
C18 H18B 0.99 . no
O19 H19A 0.87 . no
O19 H19B 0.83 . no
O20 H20A 0.88 . no
O20 H20B 0.88 . no
O21 H21A 0.87 . no
O21 H21B 0.87 . no
Fe2 C22 1.933(3) . no
Fe2 C22 1.933(3) 2_565 no
Fe2 C23 1.946(3) 2_565 no
Fe2 C23 1.946(3) . no
Fe2 C21 1.946(3) 2_565 no
Fe2 C21 1.946(3) . no
N21 C21 1.143(4) . no
N22 C22 1.152(3) . no
N23 C23 1.150(4) . no
Fe3 C33 1.935(3) . no
Fe3 C33 1.935(3) 2_656 no
Fe3 C32 1.939(3) . no
Fe3 C32 1.939(3) 2_656 no
Fe3 C31 1.943(3) 2_656 no
Fe3 C31 1.943(3) . no
N31 C31 1.151(4) . no
N32 C32 1.155(3) . no
N33 C33 1.149(4) . no
O41 H41A 0.82 . no
O41 H41B 0.80 . no
O42 H42A 0.84 . no
O42 H42B 0.81 . no
C18A H18C 0.99 . no
C18A H18D 0.99 . no
C2A H2A1 0.99 . no
C2A H2A2 0.99 . no

loop_
_geom_hbond_atom_site_label_D
_geom_hbond_atom_site_label_H
_geom_hbond_atom_site_label_A
_geom_hbond_distance_DH
_geom_hbond_distance_HA
_geom_hbond_distance_DA
_geom_hbond_angle_DHA
_geom_hbond_site_symmetry_A
_geom_hbond_publ_flag
O19 H19A N21 0.87 1.84 2.709(3) 171.2 . y
O19 H19B O42 0.83 1.78 2.593(3) 168.6 . y
O20 H20A O41 0.88 1.82 2.678(3) 163.2 . y
O20 H20B N33 0.88 1.88 2.739(3) 167.9 . y
O21 H21A O41 0.87 1.87 2.683(3) 155.0 . y
O21 H21B N32 0.87 1.86 2.726(3) 171.3 2_566 y
O41 H41A N22 0.82 1.89 2.705(3) 171.1 1_556 y
O41 H41B N33 0.80 2.40 3.082(3) 143.7 2_666 y
O42 H42A N31 0.84 2.00 2.834(3) 175.5 1_564 y
O42 H42B N23 0.81 2.02 2.812(3) 165.5 2_665 y

loop_
_geom_torsion_atom_site_label_1
_geom_torsion_atom_site_label_2
_geom_torsion_atom_site_label_3
_geom_torsion_atom_site_label_4
_geom_torsion
_geom_torsion_site_symmetry_1
_geom_torsion_site_symmetry_2
_geom_torsion_site_symmetry_3
_geom_torsion_site_symmetry_4
_geom_torsion_publ_flag
O19 Gd1 O1 C18 -87.3(2) . . . . ?
O21 Gd1 O1 C18 56.84(19) . . . . ?
O20 Gd1 O1 C18 128.8(2) . . . . ?
O16 Gd1 O1 C18 -26.28(19) . . . . ?
O4 Gd1 O1 C18 -146.2(2) . . . . ?
O10 Gd1 O1 C18 94.0(2) . . . . ?
O13 Gd1 O1 C18 -3.2(2) . . . . ?
O7 Gd1 O1 C18 -170.81(19) . . . . ?
O19 Gd1 O1 C2 46.7(2) . . . . ?
O21 Gd1 O1 C2 -169.2(2) . . . . ?
O20 Gd1 O1 C2 -97.2(2) . . . . ?
O16 Gd1 O1 C2 107.7(2) . . . . ?
O4 Gd1 O1 C2 -12.26(19) . . . . ?
O10 Gd1 O1 C2 -132.0(2) . . . . ?
O13 Gd1 O1 C2 130.77(19) . . . . ?
O7 Gd1 O1 C2 -36.8(2) . . . . ?
C18 O1 C2 C3 173.7(3) . . . . y
O1 C2 C3 O4 -49.5(3) . . . . y
C2 C3 O4 C5 -157.5(3) . . . . y
C3 O4 C5 C6 -112.3(3) . . . . y
O4 C5 C6 O7 -54.1(3) . . . . y
C5 C6 O7 C8 178.6(2) . . . . y
C6 O7 C8 C9 165.1(2) . . . . y
O7 C8 C9 O10 51.6(3) . . . . y
C8 C9 O10 C11 -174.1(2) . . . . y
Gd1 O1 C2 C3 38.4(3) . . . . ?
C2 C3 O4 Gd1 43.1(3) . . . . ?
O19 Gd1 O4 C3 -140.9(2) . . . . ?
O21 Gd1 O4 C3 15.9(3) . . . . ?
O20 Gd1 O4 C3 64.9(2) . . . . ?
O16 Gd1 O4 C3 -68.9(2) . . . . ?
O10 Gd1 O4 C3 138.9(2) . . . . ?
O13 Gd1 O4 C3 -124.2(2) . . . . ?
O7 Gd1 O4 C3 139.3(2) . . . . ?
O1 Gd1 O4 C3 -17.3(2) . . . . ?
O19 Gd1 O4 C5 60.2(2) . . . . ?
O21 Gd1 O4 C5 -142.97(18) . . . . ?
O20 Gd1 O4 C5 -94.1(2) . . . . ?
O16 Gd1 O4 C5 132.2(2) . . . . ?
O10 Gd1 O4 C5 -20.0(2) . . . . ?
O13 Gd1 O4 C5 76.9(2) . . . . ?
O7 Gd1 O4 C5 -19.59(18) . . . . ?
O1 Gd1 O4 C5 -176.2(2) . . . . ?
Gd1 O4 C5 C6 48.0(3) . . . . ?
C5 C6 O7 Gd1 39.8(3) . . . . ?
O19 Gd1 O7 C8 129.19(18) . . . . ?
O21 Gd1 O7 C8 -22.0(2) . . . . ?
O20 Gd1 O7 C8 -62.39(17) . . . . ?
O16 Gd1 O7 C8 145.32(17) . . . . ?
O4 Gd1 O7 C8 -150.39(19) . . . . ?
O10 Gd1 O7 C8 29.24(17) . . . . ?
O13 Gd1 O7 C8 65.54(18) . . . . ?
O1 Gd1 O7 C8 -126.08(17) . . . . ?
O19 Gd1 O7 C6 -92.93(18) . . . . ?
O21 Gd1 O7 C6 115.85(17) . . . . ?
O20 Gd1 O7 C6 75.49(18) . . . . ?
O16 Gd1 O7 C6 -76.8(2) . . . . ?
O4 Gd1 O7 C6 -12.51(17) . . . . ?
O10 Gd1 O7 C6 167.12(19) . . . . ?
O13 Gd1 O7 C6 -156.58(17) . . . . ?
O1 Gd1 O7 C6 11.80(19) . . . . ?
Gd1 O7 C8 C9 -54.4(2) . . . . ?
C8 C9 O10 Gd1 -28.6(3) . . . . ?
O19 Gd1 O10 C11 70.4(2) . . . . ?
O21 Gd1 O10 C11 -74.1(2) . . . . ?
O20 Gd1 O10 C11 -145.0(2) . . . . ?
O16 Gd1 O10 C11 -3.0(2) . . . . ?
O4 Gd1 O10 C11 142.3(2) . . . . ?
O13 Gd1 O10 C11 -1.3(2) . . . . ?
O7 Gd1 O10 C11 141.9(2) . . . . ?
O1 Gd1 O10 C11 -110.8(2) . . . . ?
O19 Gd1 O10 C9 -70.5(2) . . . . ?
O21 Gd1 O10 C9 145.0(2) . . . . ?
O20 Gd1 O10 C9 74.0(2) . . . . ?
O16 Gd1 O10 C9 -143.95(19) . . . . ?
O4 Gd1 O10 C9 1.4(2) . . . . ?
O13 Gd1 O10 C9 -142.3(2) . . . . ?
O7 Gd1 O10 C9 0.95(18) . . . . ?
O1 Gd1 O10 C9 108.3(2) . . . . ?
C2 O1 C18 C17 -88.1(3) . . . . y
O1 C18 C17 O16 -44.9(3) . . . . y
C18 C17 O16 C15 -158.2(2) . . . . y
C17 O16 C15 C14 130.3(2) . . . . y
O16 C15 C14 O13 53.0(3) . . . . y
C15 C14 O13 C12 -177.8(2) . . . . y
C14 O13 C12 C11 -162.7(2) . . . . y
O13 C12 C11 O10 -52.1(3) . . . . y
C12 C11 O10 C9 174.9(3) . . . . y
Gd1 O10 C11 C12 29.4(3) . . . . ?
C11 C12 O13 Gd1 54.7(3) . . . . ?
O19 Gd1 O13 C12 -129.25(18) . . . . ?
O21 Gd1 O13 C12 62.33(18) . . . . ?
O20 Gd1 O13 C12 22.1(2) . . . . ?
O16 Gd1 O13 C12 149.04(19) . . . . ?
O4 Gd1 O13 C12 -145.98(17) . . . . ?
O10 Gd1 O13 C12 -29.42(17) . . . . ?
O7 Gd1 O13 C12 -65.72(18) . . . . ?
O1 Gd1 O13 C12 126.00(17) . . . . ?
O19 Gd1 O13 C14 91.12(17) . . . . ?
O21 Gd1 O13 C14 -77.30(17) . . . . ?
O20 Gd1 O13 C14 -117.55(17) . . . . ?
O16 Gd1 O13 C14 9.41(16) . . . . ?
O4 Gd1 O13 C14 74.4(2) . . . . ?
O10 Gd1 O13 C14 -169.06(19) . . . . ?
O7 Gd1 O13 C14 154.65(16) . . . . ?
O1 Gd1 O13 C14 -13.63(19) . . . . ?
Gd1 O13 C14 C15 -37.0(3) . . . . ?
C14 C15 O16 Gd1 -50.9(2) . . . . ?
O19 Gd1 O16 C17 122.4(2) . . . . ?
O21 Gd1 O16 C17 -83.2(2) . . . . ?
O20 Gd1 O16 C17 -35.3(2) . . . . ?
O4 Gd1 O16 C17 51.3(2) . . . . ?
O10 Gd1 O16 C17 -156.4(2) . . . . ?
O13 Gd1 O16 C17 -158.1(2) . . . . ?
O7 Gd1 O16 C17 106.4(2) . . . . ?
O1 Gd1 O16 C17 0.06(19) . . . . ?
O19 Gd1 O16 C15 -56.28(17) . . . . ?
O21 Gd1 O16 C15 98.10(18) . . . . ?
O20 Gd1 O16 C15 146.02(16) . . . . ?
O4 Gd1 O16 C15 -127.36(17) . . . . ?
O10 Gd1 O16 C15 24.9(2) . . . . ?
O13 Gd1 O16 C15 23.23(16) . . . . ?
O7 Gd1 O16 C15 -72.3(2) . . . . ?
O1 Gd1 O16 C15 -178.63(19) . . . . ?
Gd1 O16 C17 C18 23.1(3) . . . . ?
Gd1 O1 C18 C17 48.5(3) . . . . ?
